data_4069399
loop_
_publ_author_name
'Troegel, Dennis'
'M\"oller, Frank'
'Burschka, Christian'
'Tacke, Reinhold'

_publ_section_title
;
 4-((2-Halogeno-5-pyridyl)dimethylsilyl)phenylboronic Acids: New Potential
 Building Blocks for the Synthesis of Silicon-Containing Drugs
;
_journal_issue 11
_journal_name_full Organometallics
_journal_page_first 3218
_journal_paper_doi 10.1021/om900175m
_journal_volume 28
_journal_year 2009
_chemical_formula_moiety 'C19 H18 F N O Si'
_chemical_formula_sum 'C19 H18 F N O Si'
_chemical_formula_weight 323.43
_chemical_name_systematic
; 
 ? 
;
_space_group_IT_number 60
_symmetry_cell_setting orthorhombic
_symmetry_space_group_name_Hall '-P 2n 2ab'
_symmetry_space_group_name_H-M 'P b c n'
_atom_sites_solution_hydrogens geom
_atom_sites_solution_primary direct
_atom_sites_solution_secondary difmap
_audit_creation_method SHELXL-97
_cell_angle_alpha 90.00
_cell_angle_beta 90.00
_cell_angle_gamma 90.00
_cell_formula_units_Z 8
_cell_length_a 15.218(3)
_cell_length_b 9.2640(10)
_cell_length_c 24.984(3)
_cell_measurement_reflns_used 5000
_cell_measurement_temperature 193(2)
_cell_measurement_theta_max 26.3
_cell_measurement_theta_min 7.15
_cell_volume 3522.2(9)
_computing_cell_refinement Stoe-IPDS
_computing_data_collection Stoe-IPDS
_computing_data_reduction Stoe-IPDS
_computing_molecular_graphics Ortep/Povray
_computing_publication_material Bruker-SHELXTL
_computing_structure_refinement 'SHELXL-97 (Sheldrick, 1997)'
_computing_structure_solution 'SHELXS-97 (Sheldrick, 1990)'
_diffrn_ambient_temperature 193(2)
_diffrn_measured_fraction_theta_full 0.993
_diffrn_measured_fraction_theta_max 0.993
_diffrn_measurement_device_type image_plate_Stoe-IPDS
_diffrn_measurement_method omega_Scan
_diffrn_radiation_monochromator graphite
_diffrn_radiation_source 'fine-focus sealed tube'
_diffrn_radiation_type MoK\a
_diffrn_radiation_wavelength 0.71073
_diffrn_reflns_av_R_equivalents 0.0410
_diffrn_reflns_av_sigmaI/netI 0.0177
_diffrn_reflns_limit_h_max 20
_diffrn_reflns_limit_h_min -20
_diffrn_reflns_limit_k_max 12
_diffrn_reflns_limit_k_min -12
_diffrn_reflns_limit_l_max 34
_diffrn_reflns_limit_l_min -34
_diffrn_reflns_number 48816
_diffrn_reflns_theta_full 29.11
_diffrn_reflns_theta_max 29.11
_diffrn_reflns_theta_min 2.68
_exptl_absorpt_coefficient_mu 0.146
_exptl_absorpt_correction_type none
_exptl_crystal_colour colorless
_exptl_crystal_density_diffrn 1.220
_exptl_crystal_density_method 'not measured'
_exptl_crystal_description plate
_exptl_crystal_F_000 1360
_exptl_crystal_size_max .5
_exptl_crystal_size_mid .4
_exptl_crystal_size_min .2
_refine_diff_density_max 0.329
_refine_diff_density_min -0.374
_refine_diff_density_rms 0.042
_refine_ls_extinction_method none
_refine_ls_goodness_of_fit_ref 1.066
_refine_ls_hydrogen_treatment mixed
_refine_ls_matrix_type full
_refine_ls_number_parameters 214
_refine_ls_number_reflns 4704
_refine_ls_number_restraints 0
_refine_ls_restrained_S_all 1.066
_refine_ls_R_factor_all 0.0505
_refine_ls_R_factor_gt 0.0410
_refine_ls_shift/su_max 0.001
_refine_ls_shift/su_mean 0.000
_refine_ls_structure_factor_coef Fsqd
_refine_ls_weighting_details 'calc w=1/[\s^2^(Fo^2^)+(0.0654P)^2^+0.7362P] where P=(Fo^2^+2Fc^2^)/3'
_refine_ls_weighting_scheme calc
_refine_ls_wR_factor_gt 0.1143
_refine_ls_wR_factor_ref 0.1198
_reflns_number_gt 3785
_reflns_number_total 4704
_reflns_threshold_expression >2sigma(I)
_cod_data_source_file om900175m_si_002.cif
_cod_data_source_block compound_2
_cod_original_cell_volume 3522.3(9)
_cod_original_sg_symbol_H-M Pbcn
_cod_database_code 4069399

loop_
_symmetry_equiv_pos_as_xyz
'x, y, z'
'-x+1/2, -y+1/2, z+1/2'
'-x, y, -z+1/2'
'x+1/2, -y+1/2, -z'
'-x, -y, -z'
'x-1/2, y-1/2, -z-1/2'
'x, -y, z-1/2'
'-x-1/2, y-1/2, z'

loop_
_atom_site_label
_atom_site_type_symbol
_atom_site_fract_x
_atom_site_fract_y
_atom_site_fract_z
_atom_site_U_iso_or_equiv
_atom_site_adp_type
_atom_site_occupancy
_atom_site_symmetry_multiplicity
_atom_site_calc_flag
_atom_site_refinement_flags
C1 C 0.20834(12) 0.6354(2) 0.37898(6) 0.0618(5) Uani 1 1 d .
H1A H 0.2357 0.6944 0.3510 0.093 Uiso 1 1 calc R
H1B H 0.2487 0.5580 0.3896 0.093 Uiso 1 1 calc R
H1C H 0.1951 0.6959 0.4101 0.093 Uiso 1 1 calc R
C2 C 0.02728(14) 0.7008(2) 0.33111(7) 0.0604(4) Uani 1 1 d .
H2A H 0.0121 0.7613 0.3619 0.091 Uiso 1 1 calc R
H2B H -0.0263 0.6573 0.3165 0.091 Uiso 1 1 calc R
H2C H 0.0555 0.7603 0.3036 0.091 Uiso 1 1 calc R
C3 C 0.05143(8) 0.44414(14) 0.40716(5) 0.0339(3) Uani 1 1 d .
C4 C -0.03801(8) 0.45579(15) 0.42064(5) 0.0368(3) Uani 1 1 d .
H4 H -0.0744 0.5211 0.4015 0.044 Uiso 1 1 calc R
C5 C -0.07390(8) 0.37350(16) 0.46143(5) 0.0381(3) Uani 1 1 d .
H5 H -0.1340 0.3810 0.4713 0.046 Uiso 1 1 calc R
C6 C -0.01718(9) 0.28009(15) 0.48688(5) 0.0372(3) Uani 1 1 d .
N N 0.06663(8) 0.26144(13) 0.47636(4) 0.0400(3) Uani 1 1 d .
C7 C 0.09984(9) 0.34482(16) 0.43688(5) 0.0389(3) Uani 1 1 d .
H7 H 0.1605 0.3350 0.4288 0.047 Uiso 1 1 calc R
C8 C 0.12790(8) 0.43405(15) 0.29415(5) 0.0345(3) Uani 1 1 d .
C9 C 0.17036(10) 0.49021(16) 0.24876(5) 0.0419(3) Uani 1 1 d .
H9 H 0.1906 0.5872 0.2493 0.050 Uiso 1 1 calc R
C10 C 0.18344(9) 0.40714(15) 0.20309(5) 0.0401(3) Uani 1 1 d .
H10 H 0.2120 0.4487 0.1730 0.048 Uiso 1 1 calc R
C11 C 0.15550(7) 0.26387(14) 0.20064(4) 0.0318(2) Uani 1 1 d .
C12 C 0.11544(9) 0.20570(15) 0.24616(5) 0.0376(3) Uani 1 1 d .
H12 H 0.0972 0.1076 0.2461 0.045 Uiso 1 1 calc R
C13 C 0.10188(9) 0.28995(16) 0.29179(5) 0.0386(3) Uani 1 1 d .
H13 H 0.0741 0.2478 0.3221 0.046 Uiso 1 1 calc R
C14 C 0.16594(8) 0.17886(13) 0.15062(5) 0.0314(2) Uani 1 1 d .
C15 C 0.23792(8) 0.20111(14) 0.11630(5) 0.0342(3) Uani 1 1 d .
H15 H 0.2818 0.2692 0.1260 0.041 Uiso 1 1 calc R
C16 C 0.24634(8) 0.12583(14) 0.06858(5) 0.0361(3) Uani 1 1 d .
H16 H 0.2957 0.1426 0.0461 0.043 Uiso 1 1 calc R
C18 C 0.11082(9) 0.00127(15) 0.08694(5) 0.0374(3) Uani 1 1 d .
H18 H 0.0672 -0.0670 0.0770 0.045 Uiso 1 1 calc R
C17 C 0.18279(9) 0.02588(14) 0.05355(5) 0.0353(3) Uani 1 1 d .
C19 C 0.10316(8) 0.07717(14) 0.13487(5) 0.0354(3) Uani 1 1 d .
H19 H 0.0541 0.0594 0.1574 0.042 Uiso 1 1 calc R
F F -0.04911(6) 0.19736(11) 0.52701(3) 0.0521(2) Uani 1 1 d .
O O 0.19417(7) -0.04541(12) 0.00615(4) 0.0446(2) Uani 1 1 d .
H H 0.1480(13) -0.101(2) -0.0002(8) 0.054 Uiso 1 1 d .
Si Si 0.10457(2) 0.55490(4) 0.352782(13) 0.03695(11) Uani 1 1 d .

loop_
_atom_site_aniso_label
_atom_site_aniso_U_11
_atom_site_aniso_U_22
_atom_site_aniso_U_33
_atom_site_aniso_U_23
_atom_site_aniso_U_13
_atom_site_aniso_U_12
C1 0.0601(10) 0.0829(13) 0.0424(7) -0.0069(8) 0.0011(7) -0.0306(9)
C2 0.0812(12) 0.0534(10) 0.0465(8) 0.0050(7) 0.0059(8) 0.0172(8)
C3 0.0340(6) 0.0405(7) 0.0273(5) -0.0047(4) -0.0011(4) 0.0000(5)
C4 0.0328(6) 0.0439(7) 0.0338(6) -0.0023(5) -0.0049(4) 0.0014(5)
C5 0.0290(5) 0.0476(8) 0.0376(6) -0.0054(5) -0.0013(4) -0.0038(5)
C6 0.0400(6) 0.0422(7) 0.0293(5) -0.0022(5) -0.0001(5) -0.0051(5)
N 0.0404(6) 0.0459(6) 0.0336(5) 0.0022(5) 0.0010(4) 0.0047(5)
C7 0.0339(6) 0.0490(8) 0.0339(6) 0.0000(5) 0.0041(4) 0.0054(5)
C8 0.0329(6) 0.0422(7) 0.0285(5) 0.0000(5) -0.0009(4) -0.0015(5)
C9 0.0523(8) 0.0370(7) 0.0365(6) -0.0001(5) 0.0062(5) -0.0080(6)
C10 0.0487(7) 0.0387(7) 0.0328(6) 0.0031(5) 0.0087(5) -0.0064(6)
C11 0.0291(5) 0.0360(6) 0.0302(5) 0.0029(4) 0.0000(4) 0.0001(4)
C12 0.0411(6) 0.0376(7) 0.0340(6) 0.0016(5) 0.0036(5) -0.0078(5)
C13 0.0405(6) 0.0462(8) 0.0292(5) 0.0029(5) 0.0044(5) -0.0083(5)
C14 0.0319(5) 0.0318(6) 0.0304(5) 0.0040(4) 0.0017(4) 0.0023(4)
C15 0.0317(6) 0.0351(6) 0.0358(6) 0.0039(5) 0.0023(4) -0.0002(5)
C16 0.0337(6) 0.0382(7) 0.0363(6) 0.0045(5) 0.0083(5) 0.0034(5)
C18 0.0378(6) 0.0356(6) 0.0389(6) -0.0019(5) 0.0037(5) -0.0035(5)
C17 0.0389(6) 0.0336(6) 0.0332(6) 0.0008(5) 0.0040(5) 0.0059(5)
C19 0.0340(6) 0.0368(7) 0.0354(6) 0.0013(5) 0.0064(4) -0.0021(5)
F 0.0492(5) 0.0638(6) 0.0431(4) 0.0129(4) 0.0045(4) -0.0084(4)
O 0.0491(6) 0.0456(6) 0.0392(5) -0.0089(4) 0.0100(4) -0.0006(4)
Si 0.0405(2) 0.0423(2) 0.02806(17) -0.00183(13) 0.00019(12) -0.00371(14)

loop_
_atom_type_symbol
_atom_type_description
_atom_type_scat_dispersion_real
_atom_type_scat_dispersion_imag
_atom_type_scat_source
C C 0.0033 0.0016 'International Tables Vol C Tables 4.2.6.8 and 6.1.1.4'
H H 0.0000 0.0000 'International Tables Vol C Tables 4.2.6.8 and 6.1.1.4'
N N 0.0061 0.0033 'International Tables Vol C Tables 4.2.6.8 and 6.1.1.4'
O O 0.0106 0.0060 'International Tables Vol C Tables 4.2.6.8 and 6.1.1.4'
F F 0.0171 0.0103 'International Tables Vol C Tables 4.2.6.8 and 6.1.1.4'
Si Si 0.0817 0.0704 'International Tables Vol C Tables 4.2.6.8 and 6.1.1.4'

loop_
_geom_angle_atom_site_label_1
_geom_angle_atom_site_label_2
_geom_angle_atom_site_label_3
_geom_angle
C7 C3 C4 115.79(12)
C7 C3 Si 121.12(10)
C4 C3 Si 123.09(10)
C5 C4 C3 121.04(12)
C6 C5 C4 115.99(12)
N C6 F 115.00(12)
N C6 C5 126.77(12)
F C6 C5 118.23(12)
C6 N C7 115.72(12)
N C7 C3 124.68(12)
C13 C8 C9 116.82(12)
C13 C8 Si 123.39(9)
C9 C8 Si 119.73(10)
C10 C9 C8 121.55(13)
C9 C10 C11 121.26(11)
C10 C11 C12 117.64(11)
C10 C11 C14 120.57(10)
C12 C11 C14 121.76(11)
C13 C12 C11 120.85(12)
C8 C13 C12 121.85(11)
C19 C14 C15 117.34(11)
C19 C14 C11 121.39(11)
C15 C14 C11 121.23(11)
C16 C15 C14 121.49(12)
C15 C16 C17 120.17(11)
C19 C18 C17 119.80(12)
O C17 C16 117.87(11)
O C17 C18 122.58(13)
C16 C17 C18 119.55(12)
C18 C19 C14 121.64(11)
H O C17 109.7(12)
C1 Si C2 110.17(10)
C1 Si C8 110.61(7)
C2 Si C8 108.89(7)
C1 Si C3 109.14(7)
C2 Si C3 109.40(7)
C8 Si C3 108.60(6)

loop_
_geom_bond_atom_site_label_1
_geom_bond_atom_site_label_2
_geom_bond_distance
C1 Si 1.8649(17)
C2 Si 1.8722(18)
C3 C7 1.3930(18)
C3 C4 1.4062(18)
C3 Si 1.8849(13)
C4 C5 1.3851(19)
C5 C6 1.3778(19)
C6 N 1.3136(18)
C6 F 1.3523(15)
N C7 1.3510(17)
C8 C13 1.3937(19)
C8 C9 1.4051(18)
C8 Si 1.8776(13)
C9 C10 1.3905(19)
C10 C11 1.3950(19)
C11 C12 1.3984(16)
C11 C14 1.4857(16)
C12 C13 1.3970(18)
C14 C19 1.3983(18)
C14 C15 1.4064(16)
C15 C16 1.3871(17)
C16 C17 1.3906(19)
C18 C19 1.3935(18)
C18 C17 1.3956(18)
C17 O 1.3670(15)
O H 0.89(2)

loop_
_geom_torsion_atom_site_label_1
_geom_torsion_atom_site_label_2
_geom_torsion_atom_site_label_3
_geom_torsion_atom_site_label_4
_geom_torsion
C7 C3 C4 C5 0.63(19)
Si C3 C4 C5 -179.10(10)
C3 C4 C5 C6 -0.77(19)
C4 C5 C6 N -0.1(2)
C4 C5 C6 F 180.00(11)
F C6 N C7 -179.08(11)
C5 C6 N C7 1.0(2)
C6 N C7 C3 -1.1(2)
C4 C3 C7 N 0.4(2)
Si C3 C7 N -179.90(11)
C13 C8 C9 C10 1.8(2)
Si C8 C9 C10 -175.50(11)
C8 C9 C10 C11 -0.5(2)
C9 C10 C11 C12 -1.3(2)
C9 C10 C11 C14 176.91(13)
C10 C11 C12 C13 1.76(19)
C14 C11 C12 C13 -176.42(12)
C9 C8 C13 C12 -1.4(2)
Si C8 C13 C12 175.87(10)
C11 C12 C13 C8 -0.4(2)
C10 C11 C14 C19 -144.28(13)
C12 C11 C14 C19 33.85(18)
C10 C11 C14 C15 33.50(18)
C12 C11 C14 C15 -148.37(12)
C19 C14 C15 C16 0.26(18)
C11 C14 C15 C16 -177.60(11)
C14 C15 C16 C17 0.16(19)
C15 C16 C17 O 179.99(11)
C15 C16 C17 C18 -0.37(19)
C19 C18 C17 O 179.79(12)
C19 C18 C17 C16 0.2(2)
C17 C18 C19 C14 0.3(2)
C15 C14 C19 C18 -0.47(19)
C11 C14 C19 C18 177.39(12)
C16 C17 O H -176.1(13)
C18 C17 O H 4.3(14)
C13 C8 Si C1 124.67(13)
C9 C8 Si C1 -58.17(14)
C13 C8 Si C2 -114.13(13)
C9 C8 Si C2 63.04(14)
C13 C8 Si C3 4.92(13)
C9 C8 Si C3 -177.91(11)
C7 C3 Si C1 -48.07(14)
C4 C3 Si C1 131.64(12)
C7 C3 Si C2 -168.69(12)
C4 C3 Si C2 11.03(13)
C7 C3 Si C8 72.59(12)
C4 C3 Si C8 -107.70(11)
